data_4079375
loop_
_publ_author_name
'Elkin, Tatyana'
'Aharonovich, Sinai'
'Botoshansky, Mark'
'Eisen, Moris S.'

_publ_section_title
;
 Synthesis and Characterization of Group 4 Fluorinated Bis(amidinates) and
 Their Reactivity in the Formation of Elastomeric Polypropylene
;
_journal_issue 21
_journal_name_full Organometallics
_journal_page_first 7404
_journal_paper_doi 10.1021/om300702s
_journal_volume 31
_journal_year 2012
_chemical_formula_sum 'C18 H13 F10 N3 Zr0.5'
_chemical_formula_weight 506.92
_chemical_name_common 'Moris-222 (Tatiana)'
_chemical_name_systematic
; 
 ? 
;
_space_group_IT_number 15
_symmetry_cell_setting monoclinic
_symmetry_space_group_name_Hall '-C 2yc'
_symmetry_space_group_name_H-M 'C 1 2/c 1'
_atom_sites_solution_hydrogens geom
_atom_sites_solution_primary direct
_atom_sites_solution_secondary difmap
_audit_creation_method SHELXL-97
_cell_angle_alpha 90.00
_cell_angle_beta 98.97(3)
_cell_angle_gamma 90.00
_cell_formula_units_Z 8
_cell_length_a 12.079(2)
_cell_length_b 17.913(4)
_cell_length_c 18.634(4)
_cell_measurement_reflns_used 19750
_cell_measurement_temperature 240(2)
_cell_measurement_theta_max 25.05
_cell_measurement_theta_min 2.05
_cell_volume 3982.6(14)
_computing_cell_refinement 'DENZO HKL2000 (Otwinowski & Minor 1997)'
_computing_data_collection 'Collect (Nonius, 2006)'
_computing_data_reduction 'DENZO HKL2000 (Otwinowski & Minor 1997)'
_computing_molecular_graphics 'TEXSAN  (MSC, 1999)'
_computing_structure_refinement 'SHELXL-97 (Sheldrick, 1997)'
_computing_structure_solution 'SHELXS-97 (Sheldrick, 1997)'
_diffrn_ambient_temperature 240(2)
_diffrn_measured_fraction_theta_full 0.988
_diffrn_measured_fraction_theta_max 0.988
_diffrn_measurement_device_type 'Nonius KappaCCD'
_diffrn_measurement_method 'phi- and omega-scans'
_diffrn_radiation_monochromator graphite
_diffrn_radiation_source 'fine-focus sealed tube'
_diffrn_radiation_type MoK\a
_diffrn_radiation_wavelength 0.71073
_diffrn_reflns_av_R_equivalents 0.098
_diffrn_reflns_av_sigmaI/netI 0.0713
_diffrn_reflns_limit_h_max 14
_diffrn_reflns_limit_h_min -14
_diffrn_reflns_limit_k_max 21
_diffrn_reflns_limit_k_min -21
_diffrn_reflns_limit_l_max 20
_diffrn_reflns_limit_l_min -22
_diffrn_reflns_number 19661
_diffrn_reflns_theta_full 25.05
_diffrn_reflns_theta_max 25.05
_diffrn_reflns_theta_min 2.05
_diffrn_standards_number 0
_exptl_absorpt_coefficient_mu 0.407
_exptl_absorpt_correction_type none
_exptl_crystal_colour colorless
_exptl_crystal_density_diffrn 1.691
_exptl_crystal_density_method 'not measured'
_exptl_crystal_description needle
_exptl_crystal_F_000 2016
_exptl_crystal_size_max 0.50
_exptl_crystal_size_mid 0.15
_exptl_crystal_size_min 0.05
_refine_diff_density_max 0.268
_refine_diff_density_min -0.871
_refine_diff_density_rms 0.065
_refine_ls_extinction_method none
_refine_ls_goodness_of_fit_ref 0.928
_refine_ls_hydrogen_treatment constr
_refine_ls_matrix_type full
_refine_ls_number_parameters 289
_refine_ls_number_reflns 3497
_refine_ls_number_restraints 0
_refine_ls_restrained_S_all 0.928
_refine_ls_R_factor_all 0.0727
_refine_ls_R_factor_gt 0.0428
_refine_ls_shift/su_max 0.000
_refine_ls_shift/su_mean 0.000
_refine_ls_structure_factor_coef Fsqd
_refine_ls_weighting_details 'calc w=1/[\s^2^(Fo^2^)+(0.0517P)^2^+0.0000P] where P=(Fo^2^+2Fc^2^)/3'
_refine_ls_weighting_scheme calc
_refine_ls_wR_factor_gt 0.0920
_refine_ls_wR_factor_ref 0.1011
_reflns_number_gt 2484
_reflns_number_total 3497
_reflns_threshold_expression >2sigma(I)
_cod_data_source_file om300702s_si_002.cif
_cod_data_source_block Moris-222
_cod_depositor_comments
;
The following automatic conversions were performed:

'_symmetry_cell_setting' value 'Monoclinic' changed to 'monoclinic'
according to /home/saulius/struct/CIF-dictionaries/cif_core.dic
dictionary named 'cif_core.dic' version 2.4.2 from 2011-04-26.

Automatic conversion script
Id: cif_fix_values 1891 2012-01-12 08:04:46Z andrius 
;
_cod_original_sg_symbol_H-M 'C 2/c'
_cod_original_formula_sum 'C18 H13 F10 N3 Zr0.50'
_cod_database_code 4079375

loop_
_symmetry_equiv_pos_as_xyz
'x, y, z'
'-x, y, -z+1/2'
'x+1/2, y+1/2, z'
'-x+1/2, y+1/2, -z+1/2'
'-x, -y, -z'
'x, -y, z-1/2'
'-x+1/2, -y+1/2, -z'
'x+1/2, -y+1/2, z-1/2'

loop_
_atom_site_label
_atom_site_type_symbol
_atom_site_fract_x
_atom_site_fract_y
_atom_site_fract_z
_atom_site_U_iso_or_equiv
_atom_site_adp_type
_atom_site_occupancy
_atom_site_symmetry_multiplicity
_atom_site_calc_flag
_atom_site_refinement_flags
Zr1 Zr 0.5000 0.01543(2) 0.2500 0.03340(15) Uani 1 2 d S
N1 N 0.5260(3) -0.05211(15) 0.33857(14) 0.0457(8) Uani 1 1 d .
N2 N 0.3290(2) 0.05190(14) 0.26806(13) 0.0382(7) Uani 1 1 d .
N3 N 0.4004(2) 0.11210(13) 0.18444(13) 0.0351(6) Uani 1 1 d .
C1 C 0.3083(3) 0.10320(16) 0.21450(16) 0.0357(8) Uani 1 1 d .
C2 C 0.1991(3) 0.14296(17) 0.19090(18) 0.0420(8) Uani 1 1 d .
H2 H 0.2089 0.1731 0.1478 0.050 Uiso 1 1 calc R
C3 C 0.1697(4) 0.1980(2) 0.2484(2) 0.0648(12) Uani 1 1 d .
H3A H 0.1521 0.1705 0.2900 0.097 Uiso 1 1 calc R
H3B H 0.1054 0.2277 0.2278 0.097 Uiso 1 1 calc R
H3C H 0.2332 0.2306 0.2637 0.097 Uiso 1 1 calc R
C4 C 0.1021(3) 0.0894(2) 0.1665(2) 0.0577(11) Uani 1 1 d .
H4A H 0.1229 0.0552 0.1305 0.087 Uiso 1 1 calc R
H4B H 0.0364 0.1176 0.1456 0.087 Uiso 1 1 calc R
H4C H 0.0855 0.0613 0.2081 0.087 Uiso 1 1 calc R
C5 C 0.2510(3) 0.02649(17) 0.31216(17) 0.0388(8) Uani 1 1 d .
C6 C 0.2410(3) 0.05918(18) 0.37817(18) 0.0462(9) Uani 1 1 d .
C7 C 0.1753(3) 0.0299(2) 0.42516(19) 0.0507(10) Uani 1 1 d .
C8 C 0.1163(3) -0.0344(2) 0.4070(2) 0.0526(10) Uani 1 1 d .
C9 C 0.1251(3) -0.06910(19) 0.3426(2) 0.0532(10) Uani 1 1 d .
C10 C 0.1914(3) -0.03910(19) 0.29640(18) 0.0462(9) Uani 1 1 d .
C11 C 0.4091(3) 0.15812(16) 0.12450(16) 0.0360(8) Uani 1 1 d .
C12 C 0.4941(3) 0.21059(16) 0.12848(16) 0.0370(8) Uani 1 1 d .
C13 C 0.5157(3) 0.25092(17) 0.06945(18) 0.0441(9) Uani 1 1 d .
C14 C 0.4492(4) 0.24044(19) 0.00347(18) 0.0510(10) Uani 1 1 d .
C15 C 0.3650(4) 0.19009(19) -0.00306(17) 0.0483(10) Uani 1 1 d .
C16 C 0.3459(3) 0.14868(17) 0.05612(16) 0.0419(9) Uani 1 1 d .
C17 C 0.5080(4) -0.0314(2) 0.41163(18) 0.0589(11) Uani 1 1 d .
H17A H 0.4543 -0.0654 0.4277 0.088 Uiso 1 1 calc R
H17B H 0.4793 0.0192 0.4111 0.088 Uiso 1 1 calc R
H17C H 0.5784 -0.0344 0.4446 0.088 Uiso 1 1 calc R
C18 C 0.5759(5) -0.1266(2) 0.3384(2) 0.0796(15) Uani 1 1 d .
H18A H 0.6453 -0.1279 0.3725 0.119 Uiso 1 1 calc R
H18B H 0.5913 -0.1381 0.2900 0.119 Uiso 1 1 calc R
H18C H 0.5243 -0.1633 0.3525 0.119 Uiso 1 1 calc R
F1 F 0.3001(2) 0.12149(11) 0.39893(11) 0.0640(7) Uani 1 1 d .
F2 F 0.1685(2) 0.06358(13) 0.48881(12) 0.0791(8) Uani 1 1 d .
F3 F 0.0516(2) -0.06398(14) 0.45188(12) 0.0764(7) Uani 1 1 d .
F4 F 0.0690(2) -0.13304(13) 0.32492(13) 0.0816(8) Uani 1 1 d .
F5 F 0.1994(2) -0.07533(11) 0.23414(11) 0.0675(7) Uani 1 1 d .
F6 F 0.56088(17) 0.22237(10) 0.19229(10) 0.0480(5) Uani 1 1 d .
F7 F 0.6008(2) 0.29959(11) 0.07680(11) 0.0651(6) Uani 1 1 d .
F8 F 0.4703(2) 0.28013(12) -0.05451(11) 0.0748(8) Uani 1 1 d .
F9 F 0.2998(2) 0.17959(12) -0.06835(10) 0.0682(7) Uani 1 1 d .
F10 F 0.2647(2) 0.09634(11) 0.04605(10) 0.0582(6) Uani 1 1 d .

loop_
_atom_site_aniso_label
_atom_site_aniso_U_11
_atom_site_aniso_U_22
_atom_site_aniso_U_33
_atom_site_aniso_U_23
_atom_site_aniso_U_13
_atom_site_aniso_U_12
Zr1 0.0427(3) 0.0249(2) 0.0334(2) 0.000 0.00842(19) 0.000
N1 0.058(2) 0.0344(15) 0.0436(16) 0.0038(12) 0.0065(14) -0.0003(15)
N2 0.0410(19) 0.0354(15) 0.0402(15) 0.0080(11) 0.0125(13) 0.0023(13)
N3 0.0441(19) 0.0255(13) 0.0364(14) 0.0026(10) 0.0083(13) -0.0019(12)
C1 0.044(2) 0.0261(16) 0.0372(18) -0.0013(12) 0.0085(16) -0.0022(15)
C2 0.040(2) 0.0369(18) 0.049(2) 0.0099(14) 0.0075(16) 0.0046(16)
C3 0.056(3) 0.055(2) 0.085(3) 0.000(2) 0.015(2) 0.020(2)
C4 0.045(3) 0.060(2) 0.065(2) 0.0160(19) -0.001(2) -0.006(2)
C5 0.040(2) 0.036(2) 0.0431(19) 0.0081(14) 0.0136(15) 0.0021(16)
C6 0.047(3) 0.040(2) 0.053(2) 0.0021(15) 0.0111(18) -0.0027(17)
C7 0.052(3) 0.055(2) 0.048(2) 0.0068(16) 0.0149(18) 0.0084(19)
C8 0.046(3) 0.061(3) 0.054(2) 0.0235(18) 0.0170(19) -0.0014(19)
C9 0.055(3) 0.043(2) 0.060(2) 0.0172(17) 0.004(2) -0.0171(19)
C10 0.052(3) 0.042(2) 0.045(2) 0.0055(15) 0.0088(17) -0.0017(18)
C11 0.046(2) 0.0268(16) 0.0367(18) 0.0046(12) 0.0098(15) 0.0073(15)
C12 0.047(2) 0.0281(16) 0.0358(18) 0.0028(12) 0.0066(16) 0.0036(16)
C13 0.057(3) 0.0299(18) 0.048(2) 0.0088(14) 0.0164(18) -0.0001(17)
C14 0.079(3) 0.040(2) 0.038(2) 0.0158(15) 0.0198(19) 0.014(2)
C15 0.069(3) 0.044(2) 0.0317(18) 0.0028(14) 0.0058(17) 0.014(2)
C16 0.052(3) 0.0339(18) 0.0386(19) 0.0013(14) 0.0048(16) 0.0001(17)
C17 0.084(4) 0.053(2) 0.041(2) 0.0052(16) 0.015(2) -0.004(2)
C18 0.120(5) 0.051(3) 0.067(3) 0.0107(19) 0.015(3) 0.023(3)
F1 0.0778(19) 0.0543(13) 0.0642(13) -0.0130(10) 0.0250(12) -0.0164(12)
F2 0.096(2) 0.0887(18) 0.0618(15) -0.0110(12) 0.0417(14) -0.0044(15)
F3 0.0673(18) 0.0929(18) 0.0758(16) 0.0290(13) 0.0327(13) -0.0120(14)
F4 0.096(2) 0.0697(16) 0.0803(16) 0.0109(12) 0.0160(15) -0.0405(15)
F5 0.095(2) 0.0540(13) 0.0560(13) -0.0078(10) 0.0182(13) -0.0192(13)
F6 0.0546(15) 0.0432(11) 0.0451(11) 0.0057(8) 0.0041(10) -0.0094(10)
F7 0.0749(18) 0.0504(13) 0.0741(15) 0.0181(10) 0.0240(13) -0.0118(12)
F8 0.114(2) 0.0652(15) 0.0499(13) 0.0286(10) 0.0265(13) 0.0105(14)
F9 0.091(2) 0.0732(15) 0.0358(12) 0.0044(9) -0.0039(11) 0.0105(14)
F10 0.0674(17) 0.0569(13) 0.0472(12) -0.0044(9) -0.0011(11) -0.0139(12)

loop_
_atom_type_symbol
_atom_type_description
_atom_type_scat_dispersion_real
_atom_type_scat_dispersion_imag
_atom_type_scat_source
Zr Zr -2.9673 0.5597 'International Tables Vol C Tables 4.2.6.8 and 6.1.1.4'
N N 0.0061 0.0033 'International Tables Vol C Tables 4.2.6.8 and 6.1.1.4'
C C 0.0033 0.0016 'International Tables Vol C Tables 4.2.6.8 and 6.1.1.4'
H H 0.0000 0.0000 'International Tables Vol C Tables 4.2.6.8 and 6.1.1.4'
F F 0.0171 0.0103 'International Tables Vol C Tables 4.2.6.8 and 6.1.1.4'

loop_
_geom_angle_atom_site_label_1
_geom_angle_atom_site_label_2
_geom_angle_atom_site_label_3
_geom_angle
_geom_angle_site_symmetry_1
_geom_angle_site_symmetry_3
N1 Zr1 N1 106.87(15) 2_655 .
N1 Zr1 N2 105.44(12) 2_655 .
N1 Zr1 N2 94.65(11) . .
N1 Zr1 N2 94.65(11) 2_655 2_655
N1 Zr1 N2 105.44(12) . 2_655
N2 Zr1 N2 146.11(13) . 2_655
N1 Zr1 N3 150.06(11) 2_655 2_655
N1 Zr1 N3 90.85(10) . 2_655
N2 Zr1 N3 96.70(10) . 2_655
N2 Zr1 N3 56.78(9) 2_655 2_655
N1 Zr1 N3 90.85(10) 2_655 .
N1 Zr1 N3 150.06(11) . .
N2 Zr1 N3 56.78(9) . .
N2 Zr1 N3 96.70(10) 2_655 .
N3 Zr1 N3 84.58(13) 2_655 .
N1 Zr1 C1 123.07(11) 2_655 2_655
N1 Zr1 C1 97.21(11) . 2_655
N2 Zr1 C1 123.37(10) . 2_655
N2 Zr1 C1 28.56(8) 2_655 2_655
N3 Zr1 C1 28.36(9) 2_655 2_655
N3 Zr1 C1 92.68(9) . 2_655
N1 Zr1 C1 97.21(11) 2_655 .
N1 Zr1 C1 123.07(11) . .
N2 Zr1 C1 28.56(8) . .
N2 Zr1 C1 123.37(10) 2_655 .
N3 Zr1 C1 92.68(9) 2_655 .
N3 Zr1 C1 28.35(8) . .
C1 Zr1 C1 111.44(13) 2_655 .
C17 N1 C18 110.8(3) . .
C17 N1 Zr1 125.5(2) . .
C18 N1 Zr1 123.6(2) . .
C1 N2 C5 125.7(3) . .
C1 N2 Zr1 98.9(2) . .
C5 N2 Zr1 134.8(2) . .
C1 N3 C11 125.1(3) . .
C1 N3 Zr1 94.99(18) . .
C11 N3 Zr1 138.8(2) . .
N3 C1 N2 108.8(3) . .
N3 C1 C2 125.0(3) . .
N2 C1 C2 126.2(3) . .
N3 C1 Zr1 56.65(16) . .
N2 C1 Zr1 52.50(17) . .
C2 C1 Zr1 173.6(2) . .
C1 C2 C4 112.7(3) . .
C1 C2 C3 112.8(3) . .
C4 C2 C3 111.2(3) . .
C1 C2 H2 106.6 . .
C4 C2 H2 106.6 . .
C3 C2 H2 106.6 . .
C2 C3 H3A 109.5 . .
C2 C3 H3B 109.5 . .
H3A C3 H3B 109.5 . .
C2 C3 H3C 109.5 . .
H3A C3 H3C 109.5 . .
H3B C3 H3C 109.5 . .
C2 C4 H4A 109.5 . .
C2 C4 H4B 109.5 . .
H4A C4 H4B 109.5 . .
C2 C4 H4C 109.5 . .
H4A C4 H4C 109.5 . .
H4B C4 H4C 109.5 . .
C6 C5 C10 115.6(3) . .
C6 C5 N2 122.5(3) . .
C10 C5 N2 121.3(3) . .
F1 C6 C7 117.8(3) . .
F1 C6 C5 119.3(3) . .
C7 C6 C5 122.9(3) . .
F2 C7 C8 119.6(3) . .
F2 C7 C6 120.7(3) . .
C8 C7 C6 119.6(3) . .
F3 C8 C9 120.0(4) . .
F3 C8 C7 120.8(3) . .
C9 C8 C7 119.3(3) . .
F4 C9 C8 119.7(3) . .
F4 C9 C10 120.0(3) . .
C8 C9 C10 120.3(3) . .
F5 C10 C9 118.6(3) . .
F5 C10 C5 119.1(3) . .
C9 C10 C5 122.2(3) . .
C12 C11 C16 115.3(3) . .
C12 C11 N3 120.1(3) . .
C16 C11 N3 124.0(3) . .
F6 C12 C13 117.5(3) . .
F6 C12 C11 119.4(3) . .
C13 C12 C11 123.0(3) . .
F7 C13 C14 120.9(3) . .
F7 C13 C12 119.9(3) . .
C14 C13 C12 119.1(3) . .
F8 C14 C15 120.9(3) . .
F8 C14 C13 119.2(4) . .
C15 C14 C13 120.0(3) . .
C14 C15 F9 119.9(3) . .
C14 C15 C16 120.3(3) . .
F9 C15 C16 119.8(4) . .
F10 C16 C15 118.2(3) . .
F10 C16 C11 119.7(3) . .
C15 C16 C11 122.1(3) . .
N1 C17 H17A 109.5 . .
N1 C17 H17B 109.5 . .
H17A C17 H17B 109.5 . .
N1 C17 H17C 109.5 . .
H17A C17 H17C 109.5 . .
H17B C17 H17C 109.5 . .
N1 C18 H18A 109.5 . .
N1 C18 H18B 109.5 . .
H18A C18 H18B 109.5 . .
N1 C18 H18C 109.5 . .
H18A C18 H18C 109.5 . .
H18B C18 H18C 109.5 . .

loop_
_geom_bond_atom_site_label_1
_geom_bond_atom_site_label_2
_geom_bond_distance
_geom_bond_site_symmetry_2
Zr1 N1 2.031(3) 2_655
Zr1 N1 2.031(3) .
Zr1 N2 2.242(3) .
Zr1 N2 2.242(3) 2_655
Zr1 N3 2.341(3) 2_655
Zr1 N3 2.341(3) .
Zr1 C1 2.791(3) 2_655
Zr1 C1 2.791(3) .
N1 C17 1.460(4) .
N1 C18 1.465(5) .
N2 C1 1.351(4) .
N2 C5 1.418(4) .
N3 C1 1.331(4) .
N3 C11 1.405(4) .
C1 C2 1.504(5) .
C2 C4 1.528(5) .
C2 C3 1.538(5) .
C2 H2 0.9900 .
C3 H3A 0.9700 .
C3 H3B 0.9700 .
C3 H3C 0.9700 .
C4 H4A 0.9700 .
C4 H4B 0.9700 .
C4 H4C 0.9700 .
C5 C6 1.385(4) .
C5 C10 1.385(5) .
C6 F1 1.348(4) .
C6 C7 1.375(5) .
C7 F2 1.345(4) .
C7 C8 1.368(5) .
C8 F3 1.339(4) .
C8 C9 1.371(5) .
C9 F4 1.345(4) .
C9 C10 1.373(5) .
C10 F5 1.346(4) .
C11 C12 1.385(5) .
C11 C16 1.390(4) .
C12 F6 1.345(3) .
C12 C13 1.375(4) .
C13 F7 1.338(4) .
C13 C14 1.373(5) .
C14 F8 1.351(4) .
C14 C15 1.350(5) .
C15 F9 1.356(4) .
C15 C16 1.378(4) .
C16 F10 1.349(4) .
C17 H17A 0.9700 .
C17 H17B 0.9700 .
C17 H17C 0.9700 .
C18 H18A 0.9700 .
C18 H18B 0.9700 .
C18 H18C 0.9700 .
